data_4330853
loop_
_publ_author_name
'Anton Dimitrov'
'Detlef Heidemann'
'Khalaf I. Khallow'
'Erhard Kemnitz'

_publ_contact_author
;
      Prof. Dr. Erhard Kemnitz
      Institut f\"ur Chemie
      Humboldt-Universit\"at zu Berlin
      Brook-Taylor Str.2
      12489 Berlin, 
      Germany
;
_publ_contact_author_email erhard.kemnitz@chemie.hu-berlin.de
_publ_contact_author_fax '+49 30 20937277'
_publ_contact_author_phone '+49 30 20937555'
_publ_section_title
;
 Syntheses and Characterization of Salts with the [Al(D)4F2]+ Cation (D =
 Pyridine or Water)
;
_journal_name_full 'Inorganic Chemistry'
_journal_page_first 11612
_journal_page_last 11622
_journal_paper_doi 10.1021/ic301502u
_journal_volume 51
_journal_year 2012
_chemical_formula_moiety 'C20 H20 Al F2 N4, Br'
_chemical_formula_sum 'C20 H20 Al Br F2 N4'
_chemical_formula_weight 461.29
_chemical_name_common
; 
  trans-Difluoro-tetrakis(pyridine)-aluminium bromide 
;
_space_group_IT_number 15
_symmetry_cell_setting monoclinic
_symmetry_Int_Tables_number 15
_symmetry_space_group_name_Hall '-C 2yc'
_symmetry_space_group_name_H-M 'C 1 2/c 1'
_atom_sites_solution_hydrogens geom
_atom_sites_solution_primary direct
_atom_sites_solution_secondary difmap
_audit_creation_method SHELXL-97
_audit_update_record
;
2012-07-13 # Formatted by publCIF
;
_cell_angle_alpha 90.00
_cell_angle_beta 118.869(2)
_cell_angle_gamma 90.00
_cell_formula_units_Z 4
_cell_length_a 14.8509(5)
_cell_length_b 11.8375(4)
_cell_length_c 12.9196(4)
_cell_measurement_reflns_used 5000
_cell_measurement_temperature 100(2)
_cell_measurement_theta_max 50
_cell_measurement_theta_min 5
_cell_volume 1988.98(12)
_computing_cell_refinement 'STOE X-AREA'
_computing_data_collection 'STOE X-AREA'
_computing_data_reduction XPREP
_computing_structure_refinement 'SHELXL-97 (Sheldrick, 1997)'
_computing_structure_solution 'SHELXS-97 (Sheldrick, 1990)'
_diffrn_ambient_temperature 100(2)
_diffrn_detector 'image plate (34 cm diameter)'
_diffrn_detector_area_resol_mean 6.67
_diffrn_detector_type STOE
_diffrn_measured_fraction_theta_full 1.000
_diffrn_measured_fraction_theta_max 1.000
_diffrn_measurement_device '2-circle goniometer'
_diffrn_measurement_device_type 'STOE IPDS 2T'
_diffrn_measurement_method 'rotation method'
_diffrn_radiation_collimation '0.5 mm diameter, monocapillary'
_diffrn_radiation_monochromator 'plane graphite'
_diffrn_radiation_polarisn_norm 0
_diffrn_radiation_type 'Mo K\a'
_diffrn_radiation_wavelength 0.71073
_diffrn_reflns_av_R_equivalents 0.0583
_diffrn_reflns_av_sigmaI/netI 0.0265
_diffrn_reflns_limit_h_max 17
_diffrn_reflns_limit_h_min -20
_diffrn_reflns_limit_k_max 16
_diffrn_reflns_limit_k_min 0
_diffrn_reflns_limit_l_max 17
_diffrn_reflns_limit_l_min 0
_diffrn_reflns_number 15503
_diffrn_reflns_theta_full 29.13
_diffrn_reflns_theta_max 29.13
_diffrn_reflns_theta_min 2.33
_diffrn_source 'sealed x-ray tube, 12 x 0.4 mm long-fine focus'
_diffrn_source_current 45
_diffrn_source_power 2.25
_diffrn_source_voltage 50
_exptl_absorpt_coefficient_mu 2.142
_exptl_absorpt_correction_T_max 0.86593
_exptl_absorpt_correction_T_min 0.55005
_exptl_absorpt_correction_type multi-scan
_exptl_absorpt_process_details PLATON
_exptl_crystal_colour colourless
_exptl_crystal_density_diffrn 1.540
_exptl_crystal_description block
_exptl_crystal_F_000 936
_exptl_crystal_size_max 0.30
_exptl_crystal_size_mid 0.24
_exptl_crystal_size_min 0.20
_refine_diff_density_max 0.397
_refine_diff_density_min -0.373
_refine_diff_density_rms 0.066
_refine_ls_extinction_method none
_refine_ls_goodness_of_fit_ref 1.081
_refine_ls_hydrogen_treatment constr
_refine_ls_matrix_type full
_refine_ls_number_parameters 129
_refine_ls_number_reflns 2678
_refine_ls_number_restraints 0
_refine_ls_restrained_S_all 1.081
_refine_ls_R_factor_all 0.0401
_refine_ls_R_factor_gt 0.0322
_refine_ls_shift/su_max 0.000
_refine_ls_shift/su_mean 0.000
_refine_ls_structure_factor_coef Fsqd
_refine_ls_weighting_details 'calc w=1/[\s^2^(Fo^2^)+(0.0337P)^2^+1.1657P] where P=(Fo^2^+2Fc^2^)/3'
_refine_ls_weighting_scheme calc
_refine_ls_wR_factor_gt 0.0640
_refine_ls_wR_factor_ref 0.0660
_reflns_number_gt 2348
_reflns_number_total 2678
_reflns_threshold_expression >2sigma(I)
_cod_data_source_file ic301502u_si_001_2.cif
_cod_data_source_block 2vb
_cod_original_cell_volume 1988.98(11)
_cod_database_code 4330853

loop_
_symmetry_equiv_pos_as_xyz
'x, y, z'
'-x, y, -z+1/2'
'x+1/2, y+1/2, z'
'-x+1/2, y+1/2, -z+1/2'
'-x, -y, -z'
'x, -y, z-1/2'
'-x+1/2, -y+1/2, -z'
'x+1/2, -y+1/2, z-1/2'

loop_
_atom_site_label
_atom_site_type_symbol
_atom_site_fract_x
_atom_site_fract_y
_atom_site_fract_z
_atom_site_U_iso_or_equiv
_atom_site_adp_type
_atom_site_occupancy
_atom_site_symmetry_multiplicity
_atom_site_calc_flag
_atom_site_refinement_flags
C1 C 0.48890(14) 0.74737(14) 0.04421(15) 0.0169(3) Uani 1 1 d .
H1 H 0.5332 0.7529 0.0106 0.020 Uiso 1 1 calc R
C2 C 0.45807(14) 0.84566(14) 0.07584(15) 0.0183(3) Uani 1 1 d .
H2 H 0.4819 0.9169 0.0652 0.022 Uiso 1 1 calc R
C3 C 0.39207(14) 0.83920(15) 0.12328(15) 0.0181(3) Uani 1 1 d .
H3 H 0.3694 0.9056 0.1451 0.022 Uiso 1 1 calc R
C4 C 0.36005(14) 0.73347(15) 0.13807(15) 0.0188(3) Uani 1 1 d .
H4 H 0.3145 0.7262 0.1699 0.023 Uiso 1 1 calc R
C5 C 0.39500(13) 0.63853(14) 0.10603(15) 0.0164(3) Uani 1 1 d .
H5 H 0.3733 0.5663 0.1175 0.020 Uiso 1 1 calc R
C6 C 0.71168(14) 0.52674(14) 0.20590(15) 0.0171(3) Uani 1 1 d .
H6 H 0.7161 0.5847 0.1576 0.021 Uiso 1 1 calc R
C7 C 0.79600(14) 0.50689(15) 0.31531(16) 0.0195(3) Uani 1 1 d .
H7 H 0.8567 0.5509 0.3417 0.023 Uiso 1 1 calc R
C8 C 0.79065(14) 0.42147(16) 0.38630(16) 0.0199(3) Uani 1 1 d .
H8 H 0.8467 0.4075 0.4628 0.024 Uiso 1 1 calc R
C9 C 0.70180(14) 0.35737(14) 0.34296(15) 0.0187(3) Uani 1 1 d .
H9 H 0.6969 0.2968 0.3882 0.022 Uiso 1 1 calc R
C10 C 0.62008(13) 0.38276(14) 0.23266(14) 0.0169(3) Uani 1 1 d .
H10 H 0.5592 0.3388 0.2037 0.020 Uiso 1 1 calc R
Al1 Al 0.5000 0.5000 0.0000 0.01309(14) Uani 1 2 d S
Br1 Br 0.5000 0.11961(2) 0.2500 0.02209(8) Uani 1 2 d S
F1 F 0.42168(8) 0.41961(8) 0.03440(8) 0.01560(19) Uani 1 1 d .
N1 N 0.45879(11) 0.64434(11) 0.05906(12) 0.0143(3) Uani 1 1 d .
N2 N 0.62364(11) 0.46752(11) 0.16481(12) 0.0143(3) Uani 1 1 d .

loop_
_atom_site_aniso_label
_atom_site_aniso_U_11
_atom_site_aniso_U_22
_atom_site_aniso_U_33
_atom_site_aniso_U_23
_atom_site_aniso_U_13
_atom_site_aniso_U_12
C1 0.0214(8) 0.0139(7) 0.0176(7) -0.0008(6) 0.0112(7) -0.0032(6)
C2 0.0203(8) 0.0125(7) 0.0207(8) 0.0000(6) 0.0088(7) -0.0021(6)
C3 0.0184(8) 0.0167(7) 0.0167(7) -0.0010(6) 0.0066(6) 0.0023(6)
C4 0.0202(8) 0.0187(8) 0.0198(8) -0.0005(6) 0.0115(7) 0.0011(6)
C5 0.0184(8) 0.0152(8) 0.0178(7) 0.0010(6) 0.0104(6) -0.0016(6)
C6 0.0183(8) 0.0154(7) 0.0210(8) -0.0009(6) 0.0121(7) -0.0021(6)
C7 0.0159(8) 0.0216(8) 0.0220(8) -0.0020(7) 0.0098(7) -0.0015(6)
C8 0.0170(8) 0.0229(8) 0.0196(8) 0.0012(6) 0.0087(7) 0.0053(7)
C9 0.0233(9) 0.0157(8) 0.0207(8) 0.0022(6) 0.0136(7) 0.0028(6)
C10 0.0199(8) 0.0144(7) 0.0190(7) -0.0002(6) 0.0114(6) -0.0004(7)
Al1 0.0161(3) 0.0104(3) 0.0151(3) -0.0005(2) 0.0094(3) -0.0024(2)
Br1 0.02576(14) 0.01031(10) 0.03773(15) 0.000 0.02130(12) 0.000
F1 0.0179(5) 0.0134(4) 0.0181(4) 0.0005(4) 0.0108(4) -0.0026(4)
N1 0.0156(7) 0.0126(6) 0.0143(6) -0.0002(5) 0.0070(5) -0.0014(5)
N2 0.0171(7) 0.0120(6) 0.0162(6) -0.0011(5) 0.0100(6) -0.0011(5)

loop_
_atom_type_symbol
_atom_type_description
_atom_type_scat_dispersion_real
_atom_type_scat_dispersion_imag
_atom_type_scat_source
C C 0.0033 0.0016 'International Tables Vol C Tables 4.2.6.8 and 6.1.1.4'
H H 0.0000 0.0000 'International Tables Vol C Tables 4.2.6.8 and 6.1.1.4'
Al Al 0.0645 0.0514 'International Tables Vol C Tables 4.2.6.8 and 6.1.1.4'
Br Br -0.2901 2.4595 'International Tables Vol C Tables 4.2.6.8 and 6.1.1.4'
F F 0.0171 0.0103 'International Tables Vol C Tables 4.2.6.8 and 6.1.1.4'
N N 0.0061 0.0033 'International Tables Vol C Tables 4.2.6.8 and 6.1.1.4'

loop_
_geom_angle_atom_site_label_1
_geom_angle_atom_site_label_2
_geom_angle_atom_site_label_3
_geom_angle
_geom_angle_site_symmetry_1
_geom_angle_site_symmetry_3
N1 C1 C2 122.75(16) . .
N1 C1 H1 118.6 . .
C2 C1 H1 118.6 . .
C1 C2 C3 119.34(16) . .
C1 C2 H2 120.3 . .
C3 C2 H2 120.3 . .
C4 C3 C2 118.30(16) . .
C4 C3 H3 120.8 . .
C2 C3 H3 120.8 . .
C5 C4 C3 119.34(16) . .
C5 C4 H4 120.3 . .
C3 C4 H4 120.3 . .
N1 C5 C4 122.62(15) . .
N1 C5 H5 118.7 . .
C4 C5 H5 118.7 . .
N2 C6 C7 122.84(16) . .
N2 C6 H6 118.6 . .
C7 C6 H6 118.6 . .
C6 C7 C8 119.02(17) . .
C6 C7 H7 120.5 . .
C8 C7 H7 120.5 . .
C9 C8 C7 118.54(17) . .
C9 C8 H8 120.7 . .
C7 C8 H8 120.7 . .
C8 C9 C10 119.14(16) . .
C8 C9 H9 120.4 . .
C10 C9 H9 120.4 . .
N2 C10 C9 122.62(16) . .
N2 C10 H10 118.7 . .
C9 C10 H10 118.7 . .
F1 Al1 F1 179.999(1) . 5_665
F1 Al1 N2 90.35(5) . .
F1 Al1 N2 89.65(5) 5_665 .
F1 Al1 N2 89.65(5) . 5_665
F1 Al1 N2 90.35(5) 5_665 5_665
N2 Al1 N2 180.0 . 5_665
F1 Al1 N1 90.24(5) . .
F1 Al1 N1 89.76(5) 5_665 .
N2 Al1 N1 92.71(5) . .
N2 Al1 N1 87.29(5) 5_665 .
F1 Al1 N1 89.76(5) . 5_665
F1 Al1 N1 90.24(5) 5_665 5_665
N2 Al1 N1 87.29(5) . 5_665
N2 Al1 N1 92.71(5) 5_665 5_665
N1 Al1 N1 180.0 . 5_665
C1 N1 C5 117.64(14) . .
C1 N1 Al1 121.06(11) . .
C5 N1 Al1 121.14(11) . .
C6 N2 C10 117.77(15) . .
C6 N2 Al1 121.31(11) . .
C10 N2 Al1 120.87(11) . .

loop_
_geom_bond_atom_site_label_1
_geom_bond_atom_site_label_2
_geom_bond_distance
_geom_bond_site_symmetry_2
C1 N1 1.344(2) .
C1 C2 1.382(2) .
C1 H1 0.9500 .
C2 C3 1.386(3) .
C2 H2 0.9500 .
C3 C4 1.384(2) .
C3 H3 0.9500 .
C4 C5 1.383(2) .
C4 H4 0.9500 .
C5 N1 1.351(2) .
C5 H5 0.9500 .
C6 N2 1.346(2) .
C6 C7 1.383(2) .
C6 H6 0.9500 .
C7 C8 1.393(3) .
C7 H7 0.9500 .
C8 C9 1.384(3) .
C8 H8 0.9500 .
C9 C10 1.387(2) .
C9 H9 0.9500 .
C10 N2 1.350(2) .
C10 H10 0.9500 .
Al1 F1 1.7191(9) .
Al1 F1 1.7191(9) 5_665
Al1 N2 2.0683(14) .
Al1 N2 2.0683(14) 5_665
Al1 N1 2.0801(14) .
Al1 N1 2.0802(14) 5_665

loop_
_geom_torsion_atom_site_label_1
_geom_torsion_atom_site_label_2
_geom_torsion_atom_site_label_3
_geom_torsion_atom_site_label_4
_geom_torsion
_geom_torsion_site_symmetry_1
N1 C1 C2 C3 -1.0(3) .
C1 C2 C3 C4 0.5(3) .
C2 C3 C4 C5 0.4(3) .
C3 C4 C5 N1 -0.8(3) .
N2 C6 C7 C8 0.6(3) .
C6 C7 C8 C9 1.8(3) .
C7 C8 C9 C10 -2.3(3) .
C8 C9 C10 N2 0.4(3) .
C2 C1 N1 C5 0.6(3) .
C2 C1 N1 Al1 176.04(13) .
C4 C5 N1 C1 0.3(3) .
C4 C5 N1 Al1 -175.10(13) .
F1 Al1 N1 C1 -172.92(13) .
F1 Al1 N1 C1 7.08(13) 5_665
N2 Al1 N1 C1 96.71(13) .
N2 Al1 N1 C1 -83.29(13) 5_665
F1 Al1 N1 C5 2.36(13) .
F1 Al1 N1 C5 -177.64(13) 5_665
N2 Al1 N1 C5 -88.00(13) .
N2 Al1 N1 C5 92.00(13) 5_665
C7 C6 N2 C10 -2.4(2) .
C7 C6 N2 Al1 -179.64(13) .
C9 C10 N2 C6 1.9(2) .
C9 C10 N2 Al1 179.15(12) .
F1 Al1 N2 C6 -167.04(13) .
F1 Al1 N2 C6 12.96(13) 5_665
N1 Al1 N2 C6 -76.78(13) .
N1 Al1 N2 C6 103.22(13) 5_665
F1 Al1 N2 C10 15.81(13) .
F1 Al1 N2 C10 -164.19(13) 5_665
N1 Al1 N2 C10 106.07(13) .
N1 Al1 N2 C10 -73.93(13) 5_665
